data_2214083
loop_
_publ_author_name
'Chun-Nian Xia'
'Bi-Wen Li'
'Wei-xiao Hu'
'Wei Zhou'

_publ_section_title
;
 3\b-Acetoxy-5\a-chloro-6\b-hydroxyandrostan-17-one
;
_journal_coeditor_code BT2381
_journal_issue 7
_journal_name_full 'Acta Crystallographica Section E'
_journal_page_first o3107
_journal_page_last o3107
_journal_paper_doi 10.1107/S1600536807026803
_journal_volume 63
_journal_year 2007
_chemical_formula_iupac 'C21 H31 Cl O4'
_chemical_formula_moiety 'C21 H31 Cl O4'
_chemical_formula_sum 'C21 H31 Cl O4'
_chemical_formula_weight 382.91
_chemical_name_systematic
;
3\b-Acetoxy-5\a-chloro-6\b-hydroxyandrostan-17-one
;
_space_group_IT_number 1
_symmetry_cell_setting triclinic
_symmetry_space_group_name_Hall 'P 1'
_symmetry_space_group_name_H-M 'P 1'
_atom_sites_solution_hydrogens geom
_atom_sites_solution_primary direct
_atom_sites_solution_secondary difmap
_audit_creation_method SHELXL97
_cell_angle_alpha 100.521(2)
_cell_angle_beta 99.211(2)
_cell_angle_gamma 110.470(2)
_cell_formula_units_Z 2
_cell_length_a 7.1025(12)
_cell_length_b 9.9840(16)
_cell_length_c 15.552(3)
_cell_measurement_reflns_used 2891
_cell_measurement_temperature 296(2)
_cell_measurement_theta_max 22.08
_cell_measurement_theta_min 2.42
_cell_volume 985.3(3)
_computing_cell_refinement 'SAINT (Bruker, 2005)'
_computing_data_collection 'SMART (Bruker, 2005)'
_computing_data_reduction SAINT
_computing_molecular_graphics 'SHELXTL (Bruker, 2005)'
_computing_publication_material SHELXTL
_computing_structure_refinement 'SHELXL97 (Sheldrick, 1997)'
_computing_structure_solution 'SHELXS97 (Sheldrick, 1997)'
_diffrn_ambient_temperature 296(2)
_diffrn_measured_fraction_theta_full 0.983
_diffrn_measured_fraction_theta_max 0.983
_diffrn_measurement_device_type 'Bruker SMART APEXII CCD area-detector'
_diffrn_measurement_method '\f and \w'
_diffrn_radiation_monochromator graphite
_diffrn_radiation_source 'fine-focus sealed tube'
_diffrn_radiation_type MoK\a
_diffrn_radiation_wavelength 0.71073
_diffrn_reflns_av_R_equivalents 0.0204
_diffrn_reflns_av_sigmaI/netI 0.0359
_diffrn_reflns_limit_h_max 8
_diffrn_reflns_limit_h_min -8
_diffrn_reflns_limit_k_max 12
_diffrn_reflns_limit_k_min -12
_diffrn_reflns_limit_l_max 16
_diffrn_reflns_limit_l_min -19
_diffrn_reflns_number 5701
_diffrn_reflns_theta_full 25.99
_diffrn_reflns_theta_max 25.99
_diffrn_reflns_theta_min 1.37
_exptl_absorpt_coefficient_mu 0.217
_exptl_absorpt_correction_T_max 0.9622
_exptl_absorpt_correction_T_min 0.9378
_exptl_absorpt_correction_type multi-scan
_exptl_absorpt_process_details '(SADABS; Sheldrick, 1996)'
_exptl_crystal_colour colourless
_exptl_crystal_density_diffrn 1.291
_exptl_crystal_density_method 'not measured'
_exptl_crystal_description prismatic
_exptl_crystal_F_000 412
_exptl_crystal_size_max 0.30
_exptl_crystal_size_mid 0.20
_exptl_crystal_size_min 0.15
_refine_diff_density_max 0.137
_refine_diff_density_min -0.167
_refine_ls_abs_structure_details 'Flack (1983), with 983 Friedel pairs'
_refine_ls_abs_structure_Flack 0.00(5)
_refine_ls_extinction_coef 0.007(2)
_refine_ls_extinction_expression Fc^*^=kFc[1+0.001xFc^2^\l^3^/sin(2\q)]^-1/4^
_refine_ls_extinction_method 'SHELXL97 (Sheldrick, 1997)'
_refine_ls_goodness_of_fit_ref 1.061
_refine_ls_hydrogen_treatment constr
_refine_ls_matrix_type full
_refine_ls_number_parameters 476
_refine_ls_number_reflns 4861
_refine_ls_number_restraints 3
_refine_ls_restrained_S_all 1.061
_refine_ls_R_factor_all 0.0381
_refine_ls_R_factor_gt 0.0325
_refine_ls_shift/su_max 0.001
_refine_ls_shift/su_mean 0.000
_refine_ls_structure_factor_coef Fsqd
_refine_ls_weighting_details 'calc w = 1/[\s^2^(Fo^2^)+(0.0442P)^2^+0.1280P] where P=(Fo^2^+2Fc^2^)/3'
_refine_ls_weighting_scheme calc
_refine_ls_wR_factor_gt 0.0811
_refine_ls_wR_factor_ref 0.0903
_reflns_number_gt 4372
_reflns_number_total 4861
_reflns_threshold_expression I>2\s(I)
_cod_data_source_file bt2381.cif
_cod_data_source_block I
_cod_database_code 2214083
_cod_database_fobs_code 2214083

loop_
_symmetry_equiv_pos_as_xyz
'x, y, z'

loop_
_atom_site_type_symbol
_atom_site_label
_atom_site_fract_x
_atom_site_fract_y
_atom_site_fract_z
_atom_site_U_iso_or_equiv
_atom_site_adp_type
_atom_site_calc_flag
_atom_site_refinement_flags
_atom_site_occupancy
Cl Cl1 0.17673(11) 0.05164(8) 0.62739(5) 0.0546(2) Uani d . 1
O O1 0.7135(4) 0.4524(2) 0.63658(16) 0.0629(6) Uani d . 1
O O2 0.6585(6) 0.3949(3) 0.4876(2) 0.1031(11) Uani d . 1
O O3 0.3879(4) 0.2852(2) 0.88199(15) 0.0569(6) Uani d . 1
H H3X 0.3583 0.3580 0.8939 0.085 Uiso d R 1
O O4 0.1729(4) -0.5336(2) 0.89166(19) 0.0684(7) Uani d . 1
C C1 0.6278(5) 0.0694(3) 0.6709(2) 0.0507(7) Uani d . 1
H H1A 0.7268 0.0246 0.6836 0.061 Uiso calc R 1
H H1B 0.5207 0.0035 0.6180 0.061 Uiso calc R 1
C C2 0.7389(6) 0.2187(4) 0.6503(3) 0.0610(9) Uani d . 1
H H2A 0.8576 0.2803 0.7000 0.073 Uiso calc R 1
H H2B 0.7889 0.2015 0.5965 0.073 Uiso calc R 1
C C3 0.5950(5) 0.2993(3) 0.6362(2) 0.0540(8) Uani d . 1
H H3 0.4917 0.2486 0.5786 0.065 Uiso calc R 1
C C4 0.4876(5) 0.3124(3) 0.7115(2) 0.0475(7) Uani d . 1
H H4A 0.3867 0.3543 0.6957 0.057 Uiso calc R 1
H H4B 0.5890 0.3798 0.7657 0.057 Uiso calc R 1
C C5 0.3783(4) 0.1642(3) 0.73129(18) 0.0401(6) Uani d . 1
C C6 0.2540(5) 0.1776(3) 0.8018(2) 0.0435(7) Uani d . 1
H H6 0.1471 0.2115 0.7782 0.052 Uiso calc R 1
C C7 0.1487(5) 0.0306(3) 0.8224(2) 0.0446(7) Uani d . 1
H H7A 0.0354 -0.0335 0.7711 0.054 Uiso calc R 1
H H7B 0.0901 0.0470 0.8736 0.054 Uiso calc R 1
C C8 0.2942(4) -0.0476(3) 0.84321(18) 0.0356(6) Uani d . 1
H H8 0.3996 0.0129 0.8989 0.043 Uiso calc R 1
C C9 0.4043(4) -0.0669(3) 0.76705(18) 0.0371(6) Uani d . 1
H H9 0.2953 -0.1227 0.7117 0.044 Uiso calc R 1
C C10 0.5290(4) 0.0854(3) 0.75172(19) 0.0392(6) Uani d . 1
C C11 0.5344(5) -0.1600(3) 0.7817(2) 0.0470(7) Uani d . 1
H H11A 0.6544 -0.1026 0.8316 0.056 Uiso calc R 1
H H11B 0.5839 -0.1807 0.7282 0.056 Uiso calc R 1
C C12 0.4125(5) -0.3077(3) 0.8018(2) 0.0461(7) Uani d . 1
H H12A 0.3041 -0.3719 0.7489 0.055 Uiso calc R 1
H H12B 0.5049 -0.3569 0.8162 0.055 Uiso calc R 1
C C13 0.3171(4) -0.2796(3) 0.88046(19) 0.0378(6) Uani d . 1
C C14 0.1758(4) -0.1985(3) 0.85734(18) 0.0373(6) Uani d . 1
H H14 0.0798 -0.2584 0.7992 0.045 Uiso calc R 1
C C15 0.0463(5) -0.2124(3) 0.9272(2) 0.0482(7) Uani d . 1
H H15A -0.0805 -0.1989 0.9066 0.058 Uiso calc R 1
H H15B 0.1236 -0.1409 0.9844 0.058 Uiso calc R 1
C C16 0.0003(5) -0.3715(3) 0.9351(3) 0.0539(8) Uani d . 1
H H16A 0.0079 -0.3760 0.9973 0.065 Uiso calc R 1
H H16B -0.1365 -0.4381 0.8987 0.065 Uiso calc R 1
C C17 0.1666(5) -0.4119(3) 0.9006(2) 0.0462(7) Uani d . 1
C C18 0.4835(5) -0.1995(3) 0.9694(2) 0.0494(7) Uani d . 1
H H18A 0.5567 -0.2607 0.9828 0.074 Uiso calc R 1
H H18B 0.4186 -0.1801 1.0172 0.074 Uiso calc R 1
H H18C 0.5790 -0.1078 0.9637 0.074 Uiso calc R 1
C C19 0.7040(4) 0.1796(3) 0.8360(2) 0.0489(7) Uani d . 1
H H19A 0.7732 0.2766 0.8283 0.073 Uiso calc R 1
H H19B 0.8013 0.1336 0.8447 0.073 Uiso calc R 1
H H19C 0.6468 0.1875 0.8877 0.073 Uiso calc R 1
C C20 0.7226(6) 0.4851(4) 0.5575(3) 0.0629(9) Uani d . 1
C C21 0.8229(7) 0.6486(4) 0.5700(3) 0.0785(12) Uani d . 1
H H21A 0.8258 0.6694 0.5123 0.118 Uiso calc R 1
H H21B 0.9619 0.6852 0.6064 0.118 Uiso calc R 1
H H21C 0.7453 0.6961 0.5994 0.118 Uiso calc R 1
Cl Cl2 0.02987(12) 0.94245(8) 0.40404(5) 0.0557(2) Uani d . 1
O O5 0.1815(4) 0.5505(2) 0.40842(17) 0.0656(6) Uani d . 1
O O6 0.2826(6) 0.6093(4) 0.5582(2) 0.0982(10) Uani d . 1
O O7 -0.1161(3) 0.7115(2) 0.14985(15) 0.0588(6) Uani d . 1
H H7X -0.2290 0.6472 0.1372 0.088 Uiso d R 1
O O8 0.4767(4) 1.5323(2) 0.1432(2) 0.0817(8) Uani d . 1
C C31 0.4535(5) 0.9362(3) 0.3801(2) 0.0540(8) Uani d . 1
H H31A 0.5922 0.9836 0.3725 0.065 Uiso calc R 1
H H31B 0.4369 1.0006 0.4306 0.065 Uiso calc R 1
C C32 0.4305(6) 0.7887(4) 0.4023(3) 0.0614(9) Uani d . 1
H H32A 0.4676 0.7298 0.3564 0.074 Uiso calc R 1
H H32B 0.5256 0.8077 0.4596 0.074 Uiso calc R 1
C C33 0.2126(5) 0.7024(4) 0.4075(2) 0.0554(8) Uani d . 1
H H33 0.1857 0.7506 0.4623 0.067 Uiso calc R 1
C C34 0.0500(5) 0.6868(3) 0.3261(2) 0.0491(7) Uani d . 1
H H34A -0.0863 0.6421 0.3368 0.059 Uiso calc R 1
H H34B 0.0589 0.6210 0.2741 0.059 Uiso calc R 1
C C35 0.0747(4) 0.8347(3) 0.30524(19) 0.0403(6) Uani d . 1
C C36 -0.1024(4) 0.8177(3) 0.2280(2) 0.0451(7) Uani d . 1
H H36 -0.2326 0.7820 0.2468 0.054 Uiso calc R 1
C C37 -0.0746(4) 0.9647(3) 0.2056(2) 0.0464(7) Uani d . 1
H H37A -0.1756 0.9464 0.1503 0.056 Uiso calc R 1
H H37B -0.1027 1.0267 0.2534 0.056 Uiso calc R 1
C C38 0.1410(4) 1.0482(3) 0.19419(19) 0.0385(6) Uani d . 1
H H38 0.1624 0.9897 0.1416 0.046 Uiso calc R 1
C C39 0.3107(4) 1.0710(3) 0.27751(19) 0.0389(6) Uani d . 1
H H39 0.2798 1.1235 0.3295 0.047 Uiso calc R 1
C C40 0.2954(4) 0.9187(3) 0.29435(19) 0.0401(6) Uani d . 1
C C41 0.5284(4) 1.1703(3) 0.2727(2) 0.0505(7) Uani d . 1
H H41A 0.6244 1.1933 0.3303 0.061 Uiso calc R 1
H H41B 0.5726 1.1159 0.2274 0.061 Uiso calc R 1
C C42 0.5396(5) 1.3155(3) 0.2498(2) 0.0526(7) Uani d . 1
H H42A 0.5169 1.3780 0.2993 0.063 Uiso calc R 1
H H42B 0.6760 1.3679 0.2414 0.063 Uiso calc R 1
C C43 0.3770(4) 1.2835(3) 0.1647(2) 0.0437(7) Uani d . 1
C C44 0.1637(4) 1.1982(3) 0.1781(2) 0.0424(6) Uani d . 1
H H44 0.1516 1.2563 0.2334 0.051 Uiso calc R 1
C C45 0.0106(5) 1.2077(4) 0.1005(3) 0.0588(8) Uani d . 1
H H45A -0.1234 1.1900 0.1139 0.071 Uiso calc R 1
H H45B -0.0068 1.1376 0.0447 0.071 Uiso calc R 1
C C46 0.1169(6) 1.3678(4) 0.0952(3) 0.0687(10) Uani d . 1
H H46A 0.0955 1.3735 0.0330 0.082 Uiso calc R 1
H H46B 0.0622 1.4316 0.1284 0.082 Uiso calc R 1
C C47 0.3440(5) 1.4129(3) 0.1368(2) 0.0566(8) Uani d . 1
C C48 0.4288(5) 1.2055(3) 0.0830(2) 0.0549(8) Uani d . 1
H H48A 0.3259 1.1881 0.0295 0.082 Uiso calc R 1
H H48B 0.4306 1.1128 0.0909 0.082 Uiso calc R 1
H H48C 0.5624 1.2668 0.0775 0.082 Uiso calc R 1
C C49 0.3373(5) 0.8272(3) 0.2138(2) 0.0502(7) Uani d . 1
H H49A 0.4703 0.8825 0.2049 0.075 Uiso calc R 1
H H49B 0.2318 0.8060 0.1605 0.075 Uiso calc R 1
H H49C 0.3360 0.7361 0.2261 0.075 Uiso calc R 1
C C50 0.2136(6) 0.5192(4) 0.4881(3) 0.0652(9) Uani d . 1
C C51 0.1468(7) 0.3559(4) 0.4753(3) 0.0844(13) Uani d . 1
H H51A 0.0008 0.3079 0.4482 0.127 Uiso calc R 1
H H51B 0.1760 0.3351 0.5327 0.127 Uiso calc R 1
H H51C 0.2209 0.3197 0.4367 0.127 Uiso calc R 1

loop_
_atom_site_aniso_label
_atom_site_aniso_U_11
_atom_site_aniso_U_22
_atom_site_aniso_U_33
_atom_site_aniso_U_12
_atom_site_aniso_U_13
_atom_site_aniso_U_23
Cl1 0.0556(5) 0.0553(4) 0.0446(4) 0.0200(4) -0.0035(3) 0.0104(3)
O1 0.0739(16) 0.0501(12) 0.0605(15) 0.0153(11) 0.0133(12) 0.0248(11)
O2 0.144(3) 0.088(2) 0.0557(19) 0.016(2) 0.0311(19) 0.0215(16)
O3 0.0799(16) 0.0516(12) 0.0463(13) 0.0407(12) 0.0107(11) 0.0035(10)
O4 0.0709(16) 0.0387(11) 0.107(2) 0.0280(11) 0.0326(15) 0.0214(11)
C1 0.0559(19) 0.0529(16) 0.0543(19) 0.0288(15) 0.0211(15) 0.0182(14)
C2 0.062(2) 0.066(2) 0.070(2) 0.0292(18) 0.0318(18) 0.0309(18)
C3 0.063(2) 0.0438(16) 0.0555(19) 0.0185(15) 0.0133(16) 0.0192(14)
C4 0.0541(18) 0.0419(15) 0.0464(17) 0.0210(14) 0.0052(14) 0.0129(13)
C5 0.0436(16) 0.0405(13) 0.0343(15) 0.0193(12) 0.0016(12) 0.0065(11)
C6 0.0477(17) 0.0481(16) 0.0485(18) 0.0330(14) 0.0120(14) 0.0161(13)
C7 0.0439(17) 0.0504(16) 0.0531(18) 0.0307(14) 0.0165(14) 0.0162(13)
C8 0.0339(14) 0.0362(12) 0.0397(15) 0.0192(11) 0.0066(11) 0.0076(11)
C9 0.0361(14) 0.0396(13) 0.0364(14) 0.0191(11) 0.0064(11) 0.0055(11)
C10 0.0395(15) 0.0391(13) 0.0432(15) 0.0199(12) 0.0109(12) 0.0102(11)
C11 0.0508(18) 0.0477(15) 0.0592(19) 0.0322(14) 0.0253(15) 0.0167(13)
C12 0.0501(17) 0.0405(14) 0.0544(18) 0.0271(13) 0.0148(14) 0.0074(12)
C13 0.0363(15) 0.0336(12) 0.0442(15) 0.0169(11) 0.0069(12) 0.0073(11)
C14 0.0346(14) 0.0368(13) 0.0401(15) 0.0176(11) 0.0060(11) 0.0047(11)
C15 0.0456(17) 0.0446(15) 0.061(2) 0.0219(14) 0.0208(15) 0.0145(14)
C16 0.0527(19) 0.0415(16) 0.071(2) 0.0178(14) 0.0224(17) 0.0169(15)
C17 0.0459(17) 0.0362(14) 0.0548(18) 0.0181(13) 0.0076(13) 0.0081(12)
C18 0.0430(17) 0.0507(16) 0.0519(18) 0.0190(13) 0.0021(14) 0.0139(13)
C19 0.0401(16) 0.0450(15) 0.061(2) 0.0175(13) 0.0069(14) 0.0138(14)
C20 0.065(2) 0.074(2) 0.058(2) 0.0274(19) 0.0231(18) 0.0299(19)
C21 0.081(3) 0.069(2) 0.098(3) 0.025(2) 0.034(2) 0.049(2)
Cl2 0.0674(5) 0.0598(4) 0.0461(4) 0.0281(4) 0.0242(4) 0.0128(3)
O5 0.0881(18) 0.0547(12) 0.0625(15) 0.0336(13) 0.0169(13) 0.0250(11)
O6 0.140(3) 0.096(2) 0.065(2) 0.056(2) 0.0091(19) 0.0288(17)
O7 0.0478(13) 0.0588(13) 0.0467(13) 0.0033(10) 0.0051(10) 0.0000(10)
O8 0.0619(15) 0.0400(12) 0.133(3) 0.0076(11) 0.0193(16) 0.0271(14)
C31 0.0447(18) 0.0548(17) 0.057(2) 0.0176(15) 0.0009(15) 0.0167(15)
C32 0.058(2) 0.066(2) 0.064(2) 0.0299(17) 0.0041(17) 0.0252(17)
C33 0.065(2) 0.0505(16) 0.0541(19) 0.0242(16) 0.0120(16) 0.0206(15)
C34 0.0514(18) 0.0429(15) 0.0513(18) 0.0154(14) 0.0143(14) 0.0122(13)
C35 0.0385(15) 0.0428(14) 0.0388(15) 0.0149(12) 0.0120(12) 0.0084(11)
C36 0.0277(14) 0.0485(16) 0.0483(18) 0.0035(12) 0.0060(12) 0.0124(13)
C37 0.0280(14) 0.0536(16) 0.0548(18) 0.0117(13) 0.0057(13) 0.0200(14)
C38 0.0295(14) 0.0427(14) 0.0374(14) 0.0093(11) 0.0066(11) 0.0071(11)
C39 0.0322(14) 0.0418(14) 0.0380(15) 0.0118(11) 0.0055(11) 0.0071(11)
C40 0.0338(15) 0.0411(13) 0.0403(15) 0.0113(12) 0.0068(12) 0.0076(11)
C41 0.0312(15) 0.0515(16) 0.0556(19) 0.0054(13) 0.0001(13) 0.0133(14)
C42 0.0377(16) 0.0437(15) 0.059(2) 0.0017(13) 0.0034(14) 0.0070(14)
C43 0.0372(15) 0.0356(13) 0.0489(17) 0.0068(12) 0.0091(13) 0.0050(12)
C44 0.0376(15) 0.0417(14) 0.0462(17) 0.0141(12) 0.0106(13) 0.0098(12)
C45 0.0423(18) 0.0583(19) 0.075(2) 0.0151(15) 0.0072(16) 0.0311(17)
C46 0.059(2) 0.058(2) 0.096(3) 0.0241(17) 0.018(2) 0.037(2)
C47 0.0534(19) 0.0433(16) 0.069(2) 0.0134(15) 0.0171(17) 0.0135(15)
C48 0.058(2) 0.0531(17) 0.053(2) 0.0170(15) 0.0225(16) 0.0138(14)
C49 0.0431(17) 0.0518(16) 0.0599(19) 0.0208(14) 0.0205(15) 0.0127(14)
C50 0.069(2) 0.076(2) 0.069(3) 0.038(2) 0.023(2) 0.036(2)
C51 0.096(3) 0.078(3) 0.104(3) 0.046(3) 0.030(3) 0.052(2)

loop_
_atom_type_symbol
_atom_type_description
_atom_type_scat_dispersion_real
_atom_type_scat_dispersion_imag
_atom_type_scat_source
C C 0.0033 0.0016 'International Tables Vol C Tables 4.2.6.8 and 6.1.1.4'
H H 0.0000 0.0000 'International Tables Vol C Tables 4.2.6.8 and 6.1.1.4'
O O 0.0106 0.0060 'International Tables Vol C Tables 4.2.6.8 and 6.1.1.4'
Cl Cl 0.1484 0.1585 'International Tables Vol C Tables 4.2.6.8 and 6.1.1.4'

loop_
_geom_angle_atom_site_label_1
_geom_angle_atom_site_label_2
_geom_angle_atom_site_label_3
_geom_angle
C20 O1 C3 118.3(3)
C6 O3 H3X 113.1
C2 C1 C10 112.8(2)
C2 C1 H1A 109.0
C10 C1 H1A 109.0
C2 C1 H1B 109.0
C10 C1 H1B 109.0
H1A C1 H1B 107.8
C3 C2 C1 111.4(3)
C3 C2 H2A 109.3
C1 C2 H2A 109.3
C3 C2 H2B 109.3
C1 C2 H2B 109.3
H2A C2 H2B 108.0
O1 C3 C4 104.5(2)
O1 C3 C2 110.2(3)
C4 C3 C2 112.8(3)
O1 C3 H3 109.7
C4 C3 H3 109.7
C2 C3 H3 109.7
C3 C4 C5 112.8(2)
C3 C4 H4A 109.0
C5 C4 H4A 109.0
C3 C4 H4B 109.0
C5 C4 H4B 109.0
H4A C4 H4B 107.8
C4 C5 C6 111.9(2)
C4 C5 C10 111.9(2)
C6 C5 C10 114.5(2)
C4 C5 Cl1 105.02(18)
C6 C5 Cl1 103.4(2)
C10 C5 Cl1 109.34(17)
O3 C6 C7 110.3(2)
O3 C6 C5 109.4(2)
C7 C6 C5 111.7(2)
O3 C6 H6 108.5
C7 C6 H6 108.5
C5 C6 H6 108.5
C6 C7 C8 113.5(2)
C6 C7 H7A 108.9
C8 C7 H7A 108.9
C6 C7 H7B 108.9
C8 C7 H7B 108.9
H7A C7 H7B 107.7
C14 C8 C7 110.7(2)
C14 C8 C9 109.35(19)
C7 C8 C9 111.4(2)
C14 C8 H8 108.5
C7 C8 H8 108.5
C9 C8 H8 108.5
C8 C9 C11 112.3(2)
C8 C9 C10 110.65(19)
C11 C9 C10 113.5(2)
C8 C9 H9 106.6
C11 C9 H9 106.6
C10 C9 H9 106.6
C19 C10 C1 107.9(2)
C19 C10 C9 109.7(2)
C1 C10 C9 112.1(2)
C19 C10 C5 110.6(2)
C1 C10 C5 107.9(2)
C9 C10 C5 108.7(2)
C9 C11 C12 113.2(2)
C9 C11 H11A 108.9
C12 C11 H11A 108.9
C9 C11 H11B 108.9
C12 C11 H11B 108.9
H11A C11 H11B 107.8
C13 C12 C11 110.1(2)
C13 C12 H12A 109.6
C11 C12 H12A 109.6
C13 C12 H12B 109.6
C11 C12 H12B 109.6
H12A C12 H12B 108.1
C17 C13 C12 117.4(2)
C17 C13 C14 100.4(2)
C12 C13 C14 108.9(2)
C17 C13 C18 104.4(2)
C12 C13 C18 111.6(2)
C14 C13 C18 113.8(2)
C8 C14 C15 120.5(2)
C8 C14 C13 112.4(2)
C15 C14 C13 104.5(2)
C8 C14 H14 106.2
C15 C14 H14 106.2
C13 C14 H14 106.2
C14 C15 C16 102.8(2)
C14 C15 H15A 111.2
C16 C15 H15A 111.2
C14 C15 H15B 111.2
C16 C15 H15B 111.2
H15A C15 H15B 109.1
C17 C16 C15 104.9(2)
C17 C16 H16A 110.8
C15 C16 H16A 110.8
C17 C16 H16B 110.8
C15 C16 H16B 110.8
H16A C16 H16B 108.8
O4 C17 C13 126.7(3)
O4 C17 C16 123.9(3)
C13 C17 C16 109.5(2)
C13 C18 H18A 109.5
C13 C18 H18B 109.5
H18A C18 H18B 109.5
C13 C18 H18C 109.5
H18A C18 H18C 109.5
H18B C18 H18C 109.5
C10 C19 H19A 109.5
C10 C19 H19B 109.5
H19A C19 H19B 109.5
C10 C19 H19C 109.5
H19A C19 H19C 109.5
H19B C19 H19C 109.5
O2 C20 O1 123.5(3)
O2 C20 C21 125.5(4)
O1 C20 C21 111.0(3)
C20 C21 H21A 109.5
C20 C21 H21B 109.5
H21A C21 H21B 109.5
C20 C21 H21C 109.5
H21A C21 H21C 109.5
H21B C21 H21C 109.5
C50 O5 C33 118.4(3)
C36 O7 H7X 107.3
C32 C31 C40 113.2(3)
C32 C31 H31A 108.9
C40 C31 H31A 108.9
C32 C31 H31B 108.9
C40 C31 H31B 108.9
H31A C31 H31B 107.8
C33 C32 C31 112.0(3)
C33 C32 H32A 109.2
C31 C32 H32A 109.2
C33 C32 H32B 109.2
C31 C32 H32B 109.2
H32A C32 H32B 107.9
O5 C33 C32 111.1(3)
O5 C33 C34 104.3(3)
C32 C33 C34 112.9(3)
O5 C33 H33 109.5
C32 C33 H33 109.5
C34 C33 H33 109.5
C33 C34 C35 112.7(2)
C33 C34 H34A 109.0
C35 C34 H34A 109.0
C33 C34 H34B 109.0
C35 C34 H34B 109.0
H34A C34 H34B 107.8
C34 C35 C36 111.6(2)
C34 C35 C40 112.1(2)
C36 C35 C40 115.0(2)
C34 C35 Cl2 104.84(19)
C36 C35 Cl2 103.07(19)
C40 C35 Cl2 109.35(18)
O7 C36 C37 109.9(2)
O7 C36 C35 110.2(2)
C37 C36 C35 111.6(2)
O7 C36 H36 108.4
C37 C36 H36 108.4
C35 C36 H36 108.4
C38 C37 C36 113.8(2)
C38 C37 H37A 108.8
C36 C37 H37A 108.8
C38 C37 H37B 108.8
C36 C37 H37B 108.8
H37A C37 H37B 107.7
C44 C38 C37 111.3(2)
C44 C38 C39 108.9(2)
C37 C38 C39 111.4(2)
C44 C38 H38 108.3
C37 C38 H38 108.3
C39 C38 H38 108.3
C41 C39 C38 112.6(2)
C41 C39 C40 113.8(2)
C38 C39 C40 110.2(2)
C41 C39 H39 106.5
C38 C39 H39 106.5
C40 C39 H39 106.5
C31 C40 C49 107.9(2)
C31 C40 C35 108.4(2)
C49 C40 C35 109.8(2)
C31 C40 C39 112.1(2)
C49 C40 C39 109.8(2)
C35 C40 C39 108.8(2)
C42 C41 C39 113.7(2)
C42 C41 H41A 108.8
C39 C41 H41A 108.8
C42 C41 H41B 108.8
C39 C41 H41B 108.8
H41A C41 H41B 107.7
C43 C42 C41 109.9(2)
C43 C42 H42A 109.7
C41 C42 H42A 109.7
C43 C42 H42B 109.7
C41 C42 H42B 109.7
H42A C42 H42B 108.2
C42 C43 C47 118.3(2)
C42 C43 C44 109.2(2)
C47 C43 C44 100.8(2)
C42 C43 C48 110.6(3)
C47 C43 C48 103.8(2)
C44 C43 C48 114.0(2)
C38 C44 C43 112.6(2)
C38 C44 C45 119.7(2)
C43 C44 C45 104.7(2)
C38 C44 H44 106.3
C43 C44 H44 106.3
C45 C44 H44 106.3
C44 C45 C46 102.2(3)
C44 C45 H45A 111.3
C46 C45 H45A 111.3
C44 C45 H45B 111.3
C46 C45 H45B 111.3
H45A C45 H45B 109.2
C47 C46 C45 105.7(3)
C47 C46 H46A 110.6
C45 C46 H46A 110.6
C47 C46 H46B 110.6
C45 C46 H46B 110.6
H46A C46 H46B 108.7
O8 C47 C46 124.4(3)
O8 C47 C43 126.5(3)
C46 C47 C43 109.1(3)
C43 C48 H48A 109.5
C43 C48 H48B 109.5
H48A C48 H48B 109.5
C43 C48 H48C 109.5
H48A C48 H48C 109.5
H48B C48 H48C 109.5
C40 C49 H49A 109.5
C40 C49 H49B 109.5
H49A C49 H49B 109.5
C40 C49 H49C 109.5
H49A C49 H49C 109.5
H49B C49 H49C 109.5
O6 C50 O5 124.0(3)
O6 C50 C51 125.7(4)
O5 C50 C51 110.3(4)
C50 C51 H51A 109.5
C50 C51 H51B 109.5
H51A C51 H51B 109.5
C50 C51 H51C 109.5
H51A C51 H51C 109.5
H51B C51 H51C 109.5

loop_
_geom_bond_atom_site_label_1
_geom_bond_atom_site_label_2
_geom_bond_distance
Cl1 C5 1.842(3)
O1 C20 1.334(4)
O1 C3 1.463(4)
O2 C20 1.183(5)
O3 C6 1.425(4)
O3 H3X 0.8229
O4 C17 1.215(3)
C1 C2 1.543(4)
C1 C10 1.544(4)
C1 H1A 0.9700
C1 H1B 0.9700
C2 C3 1.519(5)
C2 H2A 0.9700
C2 H2B 0.9700
C3 C4 1.507(4)
C3 H3 0.9800
C4 C5 1.525(4)
C4 H4A 0.9700
C4 H4B 0.9700
C5 C6 1.530(4)
C5 C10 1.561(3)
C6 C7 1.515(4)
C6 H6 0.9800
C7 C8 1.528(3)
C7 H7A 0.9700
C7 H7B 0.9700
C8 C14 1.523(4)
C8 C9 1.540(3)
C8 H8 0.9800
C9 C11 1.542(3)
C9 C10 1.553(4)
C9 H9 0.9800
C10 C19 1.536(4)
C11 C12 1.544(4)
C11 H11A 0.9700
C11 H11B 0.9700
C12 C13 1.519(4)
C12 H12A 0.9700
C12 H12B 0.9700
C13 C17 1.503(4)
C13 C14 1.533(3)
C13 C18 1.536(4)
C14 C15 1.527(4)
C14 H14 0.9800
C15 C16 1.538(4)
C15 H15A 0.9700
C15 H15B 0.9700
C16 C17 1.517(4)
C16 H16A 0.9700
C16 H16B 0.9700
C18 H18A 0.9600
C18 H18B 0.9600
C18 H18C 0.9600
C19 H19A 0.9600
C19 H19B 0.9600
C19 H19C 0.9600
C20 C21 1.495(5)
C21 H21A 0.9600
C21 H21B 0.9600
C21 H21C 0.9600
Cl2 C35 1.848(3)
O5 C50 1.337(4)
O5 C33 1.456(4)
O6 C50 1.183(5)
O7 C36 1.425(4)
O7 H7X 0.7983
O8 C47 1.209(4)
C31 C32 1.534(4)
C31 C40 1.539(4)
C31 H31A 0.9700
C31 H31B 0.9700
C32 C33 1.509(5)
C32 H32A 0.9700
C32 H32B 0.9700
C33 C34 1.515(5)
C33 H33 0.9800
C34 C35 1.525(4)
C34 H34A 0.9700
C34 H34B 0.9700
C35 C36 1.532(4)
C35 C40 1.551(4)
C36 C37 1.523(4)
C36 H36 0.9800
C37 C38 1.523(4)
C37 H37A 0.9700
C37 H37B 0.9700
C38 C44 1.520(4)
C38 C39 1.544(4)
C38 H38 0.9800
C39 C41 1.540(4)
C39 C40 1.559(4)
C39 H39 0.9800
C40 C49 1.544(4)
C41 C42 1.533(4)
C41 H41A 0.9700
C41 H41B 0.9700
C42 C43 1.512(4)
C42 H42A 0.9700
C42 H42B 0.9700
C43 C47 1.516(4)
C43 C44 1.526(4)
C43 C48 1.531(4)
C44 C45 1.530(4)
C44 H44 0.9800
C45 C46 1.534(4)
C45 H45A 0.9700
C45 H45B 0.9700
C46 C47 1.508(5)
C46 H46A 0.9700
C46 H46B 0.9700
C48 H48A 0.9600
C48 H48B 0.9600
C48 H48C 0.9600
C49 H49A 0.9600
C49 H49B 0.9600
C49 H49C 0.9600
C50 C51 1.494(5)
C51 H51A 0.9600
C51 H51B 0.9600
C51 H51C 0.9600

loop_
_geom_hbond_atom_site_label_D
_geom_hbond_atom_site_label_H
_geom_hbond_atom_site_label_A
_geom_hbond_site_symmetry_A
_geom_hbond_distance_DH
_geom_hbond_distance_HA
_geom_hbond_distance_DA
_geom_hbond_angle_DHA
_geom_hbond_publ_flag
O3 H3X O4 1_565 0.82 1.98 2.745(3) 155.4 yes
O7 H7X O8 1_445 0.80 2.03 2.791(3) 159.7 yes

loop_
_geom_torsion_atom_site_label_1
_geom_torsion_atom_site_label_2
_geom_torsion_atom_site_label_3
_geom_torsion_atom_site_label_4
_geom_torsion
C10 C1 C2 C3 -54.8(4)
C20 O1 C3 C4 -140.8(3)
C20 O1 C3 C2 97.8(3)
C1 C2 C3 O1 167.6(3)
C1 C2 C3 C4 51.3(4)
O1 C3 C4 C5 -172.0(2)
C2 C3 C4 C5 -52.3(4)
C3 C4 C5 C6 -174.7(3)
C3 C4 C5 C10 55.3(3)
C3 C4 C5 Cl1 -63.3(3)
C4 C5 C6 O3 -56.6(3)
C10 C5 C6 O3 72.0(3)
Cl1 C5 C6 O3 -169.16(17)
C4 C5 C6 C7 -179.0(2)
C10 C5 C6 C7 -50.3(3)
Cl1 C5 C6 C7 68.5(3)
O3 C6 C7 C8 -72.0(3)
C5 C6 C7 C8 49.8(3)
C6 C7 C8 C14 -176.4(2)
C6 C7 C8 C9 -54.6(3)
C14 C8 C9 C11 -51.4(3)
C7 C8 C9 C11 -174.0(2)
C14 C8 C9 C10 -179.3(2)
C7 C8 C9 C10 58.1(3)
C2 C1 C10 C19 -63.3(3)
C2 C1 C10 C9 175.8(3)
C2 C1 C10 C5 56.2(3)
C8 C9 C10 C19 64.5(3)
C11 C9 C10 C19 -62.8(3)
C8 C9 C10 C1 -175.6(2)
C11 C9 C10 C1 57.1(3)
C8 C9 C10 C5 -56.5(3)
C11 C9 C10 C5 176.2(2)
C4 C5 C10 C19 61.9(3)
C6 C5 C10 C19 -66.8(3)
Cl1 C5 C10 C19 177.8(2)
C4 C5 C10 C1 -55.9(3)
C6 C5 C10 C1 175.4(2)
Cl1 C5 C10 C1 60.0(2)
C4 C5 C10 C9 -177.6(2)
C6 C5 C10 C9 53.7(3)
Cl1 C5 C10 C9 -61.7(2)
C8 C9 C11 C12 50.6(3)
C10 C9 C11 C12 177.0(2)
C9 C11 C12 C13 -53.7(3)
C11 C12 C13 C17 171.0(2)
C11 C12 C13 C14 58.0(3)
C11 C12 C13 C18 -68.5(3)
C7 C8 C14 C15 -55.0(3)
C9 C8 C14 C15 -178.1(2)
C7 C8 C14 C13 -178.8(2)
C9 C8 C14 C13 58.2(3)
C17 C13 C14 C8 173.8(2)
C12 C13 C14 C8 -62.3(3)
C18 C13 C14 C8 62.8(3)
C17 C13 C14 C15 41.6(3)
C12 C13 C14 C15 165.4(2)
C18 C13 C14 C15 -69.4(3)
C8 C14 C15 C16 -166.9(3)
C13 C14 C15 C16 -39.5(3)
C14 C15 C16 C17 21.2(3)
C12 C13 C17 O4 34.2(4)
C14 C13 C17 O4 151.9(3)
C18 C13 C17 O4 -90.0(4)
C12 C13 C17 C16 -146.0(3)
C14 C13 C17 C16 -28.3(3)
C18 C13 C17 C16 89.9(3)
C15 C16 C17 O4 -175.4(3)
C15 C16 C17 C13 4.7(4)
C3 O1 C20 O2 -8.1(6)
C3 O1 C20 C21 171.7(3)
C40 C31 C32 C33 -53.9(4)
C50 O5 C33 C32 92.6(4)
C50 O5 C33 C34 -145.5(3)
C31 C32 C33 O5 167.2(3)
C31 C32 C33 C34 50.4(4)
O5 C33 C34 C35 -172.2(2)
C32 C33 C34 C35 -51.4(4)
C33 C34 C35 C36 -174.9(3)
C33 C34 C35 C40 54.5(3)
C33 C34 C35 Cl2 -64.0(3)
C34 C35 C36 O7 -56.2(3)
C40 C35 C36 O7 72.9(3)
Cl2 C35 C36 O7 -168.19(18)
C34 C35 C36 C37 -178.5(2)
C40 C35 C36 C37 -49.4(3)
Cl2 C35 C36 C37 69.5(2)
O7 C36 C37 C38 -73.7(3)
C35 C36 C37 C38 48.8(3)
C36 C37 C38 C44 -176.2(2)
C36 C37 C38 C39 -54.4(3)
C44 C38 C39 C41 -50.2(3)
C37 C38 C39 C41 -173.4(2)
C44 C38 C39 C40 -178.5(2)
C37 C38 C39 C40 58.3(3)
C32 C31 C40 C49 -63.4(3)
C32 C31 C40 C35 55.4(3)
C32 C31 C40 C39 175.5(2)
C34 C35 C40 C31 -55.3(3)
C36 C35 C40 C31 175.8(2)
Cl2 C35 C40 C31 60.5(2)
C34 C35 C40 C49 62.3(3)
C36 C35 C40 C49 -66.5(3)
Cl2 C35 C40 C49 178.1(2)
C34 C35 C40 C39 -177.5(2)
C36 C35 C40 C39 53.6(3)
Cl2 C35 C40 C39 -61.7(2)
C41 C39 C40 C31 55.8(3)
C38 C39 C40 C31 -176.6(2)
C41 C39 C40 C49 -64.2(3)
C38 C39 C40 C49 63.4(3)
C41 C39 C40 C35 175.6(2)
C38 C39 C40 C35 -56.8(3)
C38 C39 C41 C42 49.7(3)
C40 C39 C41 C42 176.1(2)
C39 C41 C42 C43 -53.2(3)
C41 C42 C43 C47 172.5(3)
C41 C42 C43 C44 58.1(3)
C41 C42 C43 C48 -68.1(3)
C37 C38 C44 C43 -179.0(2)
C39 C38 C44 C43 57.7(3)
C37 C38 C44 C45 -55.3(3)
C39 C38 C44 C45 -178.6(2)
C42 C43 C44 C38 -62.9(3)
C47 C43 C44 C38 171.9(2)
C48 C43 C44 C38 61.3(3)
C42 C43 C44 C45 165.4(2)
C47 C43 C44 C45 40.2(3)
C48 C43 C44 C45 -70.4(3)
C38 C44 C45 C46 -167.4(3)
C43 C44 C45 C46 -40.0(3)
C44 C45 C46 C47 23.4(4)
C45 C46 C47 O8 178.9(4)
C45 C46 C47 C43 1.3(4)
C42 C43 C47 O8 38.3(5)
C44 C43 C47 O8 157.1(4)
C48 C43 C47 O8 -84.6(4)
C42 C43 C47 C46 -144.2(3)
C44 C43 C47 C46 -25.4(3)
C48 C43 C47 C46 92.9(3)
C33 O5 C50 O6 -6.6(6)
C33 O5 C50 C51 172.4(3)

loop_
_cod_related_entry_id
_cod_related_entry_database
_cod_related_entry_code
1 ChemSpider 24737891
